data_2001869
loop_
_publ_author_name
'Hu, A. T.'
'Wang, M.-S.'
'Wang, S.-L.'

_publ_section_title
;Structure of an organic photochromic compound.
 6,7,8a,9-Tetrahydro-17,17-dimethylnaphtho[1'',2'':5',6'][1,4]oxazino[3',2':2,3][1,4]oxazino[4,3-<i>a</i>][3<i>H</i>]indole
;
_journal_issue 3
_journal_name_full 'Acta Crystallographica Section C'
_journal_page_first 509
_journal_page_last 511
_journal_paper_doi 10.1107/S0108270192008187
_journal_volume 49
_journal_year 1993
_chemical_formula_sum 'C23 H22 N2 O2'
_chemical_formula_weight 358.4
_space_group_IT_number 14
_space_group_name_Hall '-P 2yn'
_space_group_name_H-M_alt 'P 1 21/n 1'
_symmetry_cell_setting monoclinic
_symmetry_space_group_name_Hall '-P 2yn'
_symmetry_space_group_name_H-M 'P 1 21/n 1'
_cell_angle_alpha 90.0
_cell_angle_beta 105.68(2)
_cell_angle_gamma 90.0
_cell_formula_units_Z 4
_cell_length_a 13.215(3)
_cell_length_b 9.3210(10)
_cell_length_c 15.600(4)
_cell_volume 1850.1(7)
_diffrn_radiation_type Mo
_diffrn_radiation_wavelength 0.71073
_exptl_absorpt_coefficient_mu 0.077
_exptl_crystal_density_diffrn 1.287
_exptl_crystal_F_000 760
_cod_data_source_file ha1012.cif
_cod_data_source_block ha1012_structure_1_of_1
_cod_original_cell_volume 1850.0(7)
_cod_database_code 2001869

loop_
_space_group_symop_id
_space_group_symop_operation_xyz
1 x,y,z
2 -x+1/2,y+1/2,-z+1/2
3 -x,-y,-z
4 x+1/2,-y+1/2,z+1/2

loop_
_atom_site_label
_atom_site_fract_x
_atom_site_fract_y
_atom_site_fract_z
_atom_site_U_iso_or_equiv
O(1) .66200(10) .0506(2) .85840(10) .0480(10)
O(2) .79900(10) .2668(2) .82290(10) .0470(10)
N(1) .8370(2) -.0112(2) .87990(10) .0420(10)
N(2) .7193(2) .3186(2) .93520(10) .0440(10)
C(1) .7680(2) .0742(3) .9154(2) .0370(10)
C(2) .8446(2) -.1485(3) .9157(2) .0420(10)
C(3) .8827(2) -.2725(3) .8877(2) .0520(10)
C(4) .8912(2) -.3938(3) .9412(2) .0610(10)
C(5) .8613(2) -.3912(3) 1.0194(2) .0650(10)
C(6) .8197(2) -.2665(3) 1.0455(2) .0570(10)
C(7) .8113(2) -.1451(3) .9938(2) .0440(10)
C(8) .7786(2) .0060(3) 1.0094(2) .0440(10)
C(9) .7959(2) .2315(3) .9114(2) .0380(10)
C(10) .8755(2) .1841(3) .7947(2) .0520(10)
C(11) .8485(2) .0266(3) .7925(2) .0480(10)
C(12) .6148(2) .2920(3) .8873(2) .0400(10)
C(13) .5892(2) .1577(3) .8520(2) .0430(10)
C(14) .4850(2) .1246(3) .8057(2) .0550(10)
C(15) .4083(2) .2251(4) .7964(2) .0610(10)
C(16) .4311(2) .3645(3) .8316(2) .0540(10)
C(17) .5359(2) .3989(3) .8782(2) .0440(10)
C(18) .5580(2) .5405(3) .9111(2) .0550(10)
C(19) .4801(3) .6401(4) .9004(2) .0710(10)
C(20) .3768(3) .6058(4) .8563(2) .082(2)
C(21) .3525(2) .4718(4) .8235(2) .0690(10)
C(22) .8685(2) .0759(3) 1.0802(2) .0590(10)
C(23) .6777(2) .0120(3) 1.0389(2) .0660(10)
H(2) .7383 .4092 .9367 .060(9)
H(3) .9046 -.2762 .8335 .048(7)
H(4) .9185 -.4816 .9206 .060(8)
H(5) .8720 -.4779 1.0578 .079(9)
H(6) .7965 -.2648 1.1015 .079(10)
H(9) .8700 .2512 .9528 .033(6)
H(10A) .9516 .1992 .8371 .065(8)
H(10B) .8705 .2189 .7317 .065(8)
H(11A) .7782 .0108 .7437 .054(7)
H(11B) .9106 -.0278 .7826 .073(9)
H(14) .4707 .0265 .7820 .070(9)
H(15) .3354 .2062 .7633 .057(7)
H(18) .6319 .5663 .9425 .064(8)
H(19) .4976 .7388 .9265 .088(11)
H(20) .3236 .6787 .8532 .101(11)
H(21) .2866 .4405 .7954 .074(10)
H(22A) .8787 .0205 1.1352 .072(9)
H(22B) .8514 .1853 1.0917 .088(10)
H(22C) .9361 .0733 1.0625 .073(9)
H(23A) .6866 -.0340 1.0956 .085(10)
H(23B) .6515 .1150 1.0436 .066(8)
H(23C) .6171 -.0335 .9945 .087(11)

loop_
_geom_angle_atom_site_label_1
_geom_angle_atom_site_label_2
_geom_angle_atom_site_label_3
_geom_angle
C(1) O(1) C(13) 118.3(2)
C(1) N(1) C(2) 110.0(2)
C(2) N(1) C(11) 125.8(2)
O(1) C(1) N(1) 106.7(2)
N(1) C(1) C(8) 103.4(2)
N(1) C(1) C(9) 109.6(2)
N(1) C(2) C(3) 129.7(3)
C(3) C(2) C(7) 121.4(2)
C(3) C(4) C(5) 121.3(3)
C(5) C(6) C(7) 119.3(3)
C(2) C(7) C(8) 109.3(2)
C(1) C(8) C(7) 100.6(2)
C(7) C(8) C(22) 108.2(2)
C(7) C(8) C(23) 113.2(2)
O(2) C(9) N(2) 109.2(2)
N(2) C(9) C(1) 110.0(2)
N(1) C(11) C(10) 107.3(2)
N(2) C(12) C(17) 121.2(2)
O(1) C(13) C(12) 122.9(2)
C(12) C(13) C(14) 120.5(2)
C(14) C(15) C(16) 121.2(2)
C(15) C(16) C(21) 122.6(3)
C(12) C(17) C(16) 118.8(2)
C(16) C(17) C(18) 118.3(2)
C(18) C(19) C(20) 120.8(3)
C(16) C(21) C(20) 121.4(3)
C(9) O(2) C(10) 112.3(2)
C(1) N(1) C(11) 117.8(2)
C(9) N(2) C(12) 115.3(2)
O(1) C(1) C(8) 109.7(2)
O(1) C(1) C(9) 108.9(2)
C(8) C(1) C(9) 117.9(2)
N(1) C(2) C(7) 108.8(2)
C(2) C(3) C(4) 117.9(3)
C(4) C(5) C(6) 120.2(3)
C(2) C(7) C(6) 119.7(2)
C(6) C(7) C(8) 130.8(3)
C(1) C(8) C(22) 111.0(2)
C(1) C(8) C(23) 113.8(2)
C(22) C(8) C(23) 109.7(2)
O(2) C(9) C(1) 109.4(2)
O(2) C(10) C(11) 110.4(2)
N(2) C(12) C(13) 118.4(2)
C(13) C(12) C(17) 120.3(2)
O(1) C(13) C(14) 116.6(2)
C(13) C(14) C(15) 120.2(3)
C(15) C(16) C(17) 119.0(3)
C(17) C(16) C(21) 118.4(3)
C(12) C(17) C(18) 122.9(2)
C(17) C(18) C(19) 121.0(2)
C(19) C(20) C(21) 120.0(3)

loop_
_geom_bond_atom_site_label_1
_geom_bond_atom_site_label_2
_geom_bond_distance
O(1) C(1) 1.459(3)
O(2) C(9) 1.431(3)
N(1) C(1) 1.429(3)
N(1) C(11) 1.456(3)
N(2) C(12) 1.403(3)
C(1) C(9) 1.517(3)
C(2) C(7) 1.404(4)
C(4) C(5) 1.380(5)
C(6) C(7) 1.377(4)
C(8) C(22) 1.532(3)
C(10) C(11) 1.509(4)
C(12) C(17) 1.421(4)
C(14) C(15) 1.359(4)
C(16) C(17) 1.417(3)
C(17) C(18) 1.417(4)
C(19) C(20) 1.390(5)
O(1) C(13) 1.371(3)
O(2) C(10) 1.432(4)
N(1) C(2) 1.389(3)
N(2) C(9) 1.424(3)
C(1) C(8) 1.569(3)
C(2) C(3) 1.378(4)
C(3) C(4) 1.392(4)
C(5) C(6) 1.393(4)
C(7) C(8) 1.512(4)
C(8) C(23) 1.525(4)
C(12) C(13) 1.372(4)
C(13) C(14) 1.405(3)
C(15) C(16) 1.411(5)
C(16) C(21) 1.422(5)
C(18) C(19) 1.363(4)
C(20) C(21) 1.356(6)
